data_2234251
loop_
_publ_author_name
'Asiri, Abdullah M.'
'Faidallah, Hassan M.'
'Alamry, Khalid A.'
'Ng, Seik Weng'
'Tiekink, Edward R. T.'

_publ_section_title
;
 4-[(1,3-Thiazol-2-yl)sulfamoyl]phenyl 2,2,2-trifluoroacetate
;
_journal_coeditor_code HG5192
_journal_issue 4
_journal_name_full 'Acta Crystallographica Section E'
_journal_page_first o1156
_journal_paper_doi 10.1107/S1600536812011683
_journal_volume 68
_journal_year 2012
_chemical_formula_iupac 'C11 H7 F3 N2 O4 S2'
_chemical_formula_moiety 'C11 H7 F3 N2 O4 S2'
_chemical_formula_sum 'C11 H7 F3 N2 O4 S2'
_chemical_formula_weight 352.31
_chemical_name_systematic
;
4-[(1,3-Thiazol-2-yl)sulfamoyl]phenyl 2,2,2-trifluoroacetate
;
_space_group_IT_number 14
_symmetry_cell_setting monoclinic
_symmetry_space_group_name_Hall '-P 2yn'
_symmetry_space_group_name_H-M 'P 1 21/n 1'
_atom_sites_solution_hydrogens geom
_atom_sites_solution_primary direct
_atom_sites_solution_secondary difmap
_audit_creation_method SHELXL-97
_cell_angle_alpha 90.00
_cell_angle_beta 96.749(5)
_cell_angle_gamma 90.00
_cell_formula_units_Z 4
_cell_length_a 8.7498(5)
_cell_length_b 14.4343(9)
_cell_length_c 10.7225(5)
_cell_measurement_reflns_used 3265
_cell_measurement_temperature 100(2)
_cell_measurement_theta_max 27.4989
_cell_measurement_theta_min 2.3392
_cell_volume 1344.84(13)
_computing_cell_refinement 'CrysAlis PRO (Agilent, 2011)'
_computing_data_collection 'CrysAlis PRO (Agilent, 2011)'
_computing_data_reduction 'CrysAlis PRO (Agilent, 2011)'
_computing_molecular_graphics 'X-SEED (Barbour, 2001) and DIAMOND (Brandenburg, 2006)'
_computing_publication_material 'publCIF (Westrip, 2010)'
_computing_structure_refinement 'SHELXL97 (Sheldrick, 2008)'
_computing_structure_solution 'SHELXS97 (Sheldrick, 2008)'
_diffrn_ambient_temperature 100(2)
_diffrn_detector_area_resol_mean 10.4041
_diffrn_measured_fraction_theta_full 1.000
_diffrn_measured_fraction_theta_max 1.000
_diffrn_measurement_device_type 'Agilent SuperNova Dual diffractometer with an Atlas detector'
_diffrn_measurement_method '\w scan'
_diffrn_radiation_monochromator Mirror
_diffrn_radiation_source 'SuperNova (Mo) X-ray Source'
_diffrn_radiation_type MoK\a
_diffrn_radiation_wavelength 0.71073
_diffrn_reflns_av_R_equivalents 0.0360
_diffrn_reflns_av_sigmaI/netI 0.0358
_diffrn_reflns_limit_h_max 11
_diffrn_reflns_limit_h_min -11
_diffrn_reflns_limit_k_max 18
_diffrn_reflns_limit_k_min -13
_diffrn_reflns_limit_l_max 13
_diffrn_reflns_limit_l_min -13
_diffrn_reflns_number 12068
_diffrn_reflns_theta_full 27.56
_diffrn_reflns_theta_max 27.56
_diffrn_reflns_theta_min 2.38
_diffrn_standards_decay_% 0
_diffrn_standards_interval_count 0
_diffrn_standards_interval_time 0
_diffrn_standards_number 0
_exptl_absorpt_coefficient_mu 0.452
_exptl_absorpt_correction_T_max 0.9562
_exptl_absorpt_correction_T_min 0.8764
_exptl_absorpt_correction_type multi-scan
_exptl_absorpt_process_details '(CrysAlis PRO; Agilent, 2011)'
_exptl_crystal_colour light-yellow
_exptl_crystal_density_diffrn 1.740
_exptl_crystal_density_method 'not measured'
_exptl_crystal_description irregular
_exptl_crystal_F_000 712
_exptl_crystal_size_max 0.30
_exptl_crystal_size_mid 0.30
_exptl_crystal_size_min 0.10
_refine_diff_density_max 0.688
_refine_diff_density_min -0.410
_refine_ls_extinction_method none
_refine_ls_goodness_of_fit_ref 1.061
_refine_ls_hydrogen_treatment constr
_refine_ls_matrix_type full
_refine_ls_number_parameters 199
_refine_ls_number_reflns 3105
_refine_ls_number_restraints 0
_refine_ls_restrained_S_all 1.061
_refine_ls_R_factor_all 0.0980
_refine_ls_R_factor_gt 0.0706
_refine_ls_shift/su_max 0.001
_refine_ls_shift/su_mean 0.001
_refine_ls_structure_factor_coef Fsqd
_refine_ls_weighting_details 'calc w=1/[\s^2^(Fo^2^)+(0.1054P)^2^+2.1576P] where P=(Fo^2^+2Fc^2^)/3'
_refine_ls_weighting_scheme calc
_refine_ls_wR_factor_gt 0.1910
_refine_ls_wR_factor_ref 0.2153
_reflns_number_gt 2252
_reflns_number_total 3105
_reflns_threshold_expression I>2\s(I)
_cod_data_source_file hg5192.cif
_cod_data_source_block I
_cod_original_sg_symbol_H-M 'P 21/n'
_cod_database_code 2234251
_cod_database_fobs_code 2234251

loop_
_symmetry_equiv_pos_as_xyz
'x, y, z'
'x+1/2, -y+1/2, z+1/2'
'-x, -y, -z'
'-x-1/2, y-1/2, -z-1/2'

loop_
_atom_site_type_symbol
_atom_site_label
_atom_site_fract_x
_atom_site_fract_y
_atom_site_fract_z
_atom_site_U_iso_or_equiv
_atom_site_adp_type
_atom_site_calc_flag
_atom_site_refinement_flags
_atom_site_occupancy
_atom_site_symmetry_multiplicity
S S1 0.83675(13) 0.46698(8) 0.30886(10) 0.0500(3) Uani d . 1 1
S S2 0.55748(13) 0.61673(8) 0.24923(9) 0.0454(3) Uani d . 1 1
F F1 1.4449(3) 0.9101(2) 0.4037(3) 0.0707(8) Uani d . 1 1
F F2 1.2781(3) 1.0011(2) 0.4699(3) 0.0679(8) Uani d . 1 1
F F3 1.3609(4) 1.0282(2) 0.2933(3) 0.0684(8) Uani d . 1 1
O O1 0.4182(4) 0.6682(2) 0.2516(3) 0.0549(8) Uani d . 1 1
O O2 0.5788(4) 0.5696(2) 0.1331(2) 0.0547(8) Uani d . 1 1
O O3 1.0875(4) 0.8720(2) 0.3708(3) 0.0540(8) Uani d . 1 1
O O4 1.2090(4) 0.8779(3) 0.1895(3) 0.0621(9) Uani d . 1 1
N N1 0.6932(4) 0.4364(2) 0.4965(3) 0.0429(8) Uani d . 1 1
N N2 0.5655(4) 0.5461(2) 0.3653(3) 0.0407(8) Uani d . 1 1
H H2 0.4899 0.5458 0.4127 0.049 Uiso calc R 1 1
C C1 0.9139(5) 0.3890(3) 0.4238(4) 0.0525(11) Uani d . 1 1
H H1 1.0078 0.3563 0.4215 0.063 Uiso calc R 1 1
C C2 0.8241(5) 0.3813(3) 0.5146(4) 0.0487(10) Uani d . 1 1
H H2A 0.8471 0.3419 0.5853 0.058 Uiso calc R 1 1
C C3 0.6816(5) 0.4886(3) 0.3920(3) 0.0393(9) Uani d . 1 1
C C4 0.7160(5) 0.6916(3) 0.2825(3) 0.0390(9) Uani d . 1 1
C C5 0.8250(5) 0.7001(3) 0.1993(3) 0.0444(10) Uani d . 1 1
H H5 0.8150 0.6645 0.1242 0.053 Uiso calc R 1 1
C C6 0.9482(5) 0.7601(3) 0.2248(3) 0.0422(9) Uani d . 1 1
H H6 1.0222 0.7663 0.1672 0.051 Uiso calc R 1 1
C C7 0.9628(4) 0.8114(3) 0.3362(3) 0.0356(8) Uani d . 1 1
C C8 0.8530(5) 0.8018(3) 0.4203(3) 0.0408(9) Uani d . 1 1
H H8 0.8636 0.8362 0.4963 0.049 Uiso calc R 1 1
C C9 0.7304(5) 0.7431(3) 0.3940(3) 0.0414(9) Uani d . 1 1
H H9 0.6556 0.7374 0.4510 0.050 Uiso calc R 1 1
C C10 1.1941(5) 0.8985(3) 0.2972(4) 0.0484(10) Uani d . 1 1
C C11 1.3199(6) 0.9613(4) 0.3672(5) 0.0544(11) Uani d . 1 1

loop_
_atom_site_aniso_label
_atom_site_aniso_U_11
_atom_site_aniso_U_22
_atom_site_aniso_U_33
_atom_site_aniso_U_12
_atom_site_aniso_U_13
_atom_site_aniso_U_23
S1 0.0531(7) 0.0573(7) 0.0405(6) -0.0071(5) 0.0083(5) -0.0031(5)
S2 0.0539(6) 0.0557(6) 0.0244(5) -0.0088(5) -0.0045(4) 0.0085(4)
F1 0.0512(16) 0.0725(19) 0.086(2) 0.0087(14) -0.0015(14) 0.0160(17)
F2 0.0624(17) 0.081(2) 0.0607(17) -0.0100(15) 0.0071(13) -0.0193(15)
F3 0.0685(19) 0.0635(18) 0.0730(19) -0.0053(14) 0.0073(15) 0.0189(15)
O1 0.0508(17) 0.073(2) 0.0385(15) -0.0029(15) -0.0064(13) 0.0167(15)
O2 0.076(2) 0.0631(19) 0.0219(13) -0.0207(17) -0.0062(13) 0.0018(13)
O3 0.062(2) 0.0564(19) 0.0436(16) 0.0032(15) 0.0051(14) 0.0015(14)
O4 0.071(2) 0.073(2) 0.0442(18) -0.0039(18) 0.0159(15) -0.0029(16)
N1 0.059(2) 0.0393(18) 0.0288(15) 0.0003(16) -0.0016(14) -0.0013(13)
N2 0.0466(18) 0.051(2) 0.0247(14) -0.0051(15) 0.0032(13) 0.0077(13)
C1 0.054(3) 0.049(2) 0.053(3) 0.003(2) -0.002(2) -0.013(2)
C2 0.063(3) 0.042(2) 0.038(2) 0.003(2) -0.0043(19) -0.0034(17)
C3 0.051(2) 0.041(2) 0.0248(17) -0.0051(18) -0.0011(15) -0.0027(15)
C4 0.050(2) 0.042(2) 0.0229(16) -0.0013(17) -0.0038(15) 0.0024(15)
C5 0.063(3) 0.048(2) 0.0211(16) -0.004(2) 0.0020(16) -0.0050(15)
C6 0.054(2) 0.047(2) 0.0266(17) 0.0037(19) 0.0092(16) -0.0010(16)
C7 0.046(2) 0.0314(18) 0.0282(17) 0.0078(16) -0.0004(15) 0.0033(14)
C8 0.057(2) 0.041(2) 0.0239(16) 0.0028(18) 0.0035(16) -0.0042(15)
C9 0.053(2) 0.049(2) 0.0231(16) -0.0024(18) 0.0067(15) 0.0023(16)
C10 0.051(2) 0.050(2) 0.044(2) 0.0062(19) 0.0088(19) 0.0039(19)
C11 0.050(3) 0.062(3) 0.051(3) 0.007(2) 0.006(2) 0.007(2)

loop_
_atom_type_symbol
_atom_type_description
_atom_type_scat_dispersion_real
_atom_type_scat_dispersion_imag
_atom_type_scat_source
C C 0.0033 0.0016 'International Tables Vol C Tables 4.2.6.8 and 6.1.1.4'
H H 0.0000 0.0000 'International Tables Vol C Tables 4.2.6.8 and 6.1.1.4'
N N 0.0061 0.0033 'International Tables Vol C Tables 4.2.6.8 and 6.1.1.4'
O O 0.0106 0.0060 'International Tables Vol C Tables 4.2.6.8 and 6.1.1.4'
F F 0.0171 0.0103 'International Tables Vol C Tables 4.2.6.8 and 6.1.1.4'
S S 0.1246 0.1234 'International Tables Vol C Tables 4.2.6.8 and 6.1.1.4'

loop_
_geom_angle_atom_site_label_1
_geom_angle_atom_site_label_2
_geom_angle_atom_site_label_3
_geom_angle
C3 S1 C1 90.8(2)
O1 S2 O2 117.08(19)
O1 S2 N2 106.00(19)
O2 S2 N2 111.73(19)
O1 S2 C4 109.3(2)
O2 S2 C4 106.50(19)
N2 S2 C4 105.72(17)
C10 O3 C7 126.0(3)
C3 N1 C2 114.7(4)
C3 N2 S2 122.1(3)
C3 N2 H2 119.0
S2 N2 H2 119.0
C2 C1 S1 111.0(4)
C2 C1 H1 124.5
S1 C1 H1 124.5
C1 C2 N1 113.6(4)
C1 C2 H2A 123.2
N1 C2 H2A 123.2
N2 C3 N1 121.0(4)
N2 C3 S1 129.1(3)
N1 C3 S1 109.9(3)
C5 C4 C9 120.2(4)
C5 C4 S2 120.6(3)
C9 C4 S2 119.2(3)
C6 C5 C4 120.4(3)
C6 C5 H5 119.8
C4 C5 H5 119.8
C5 C6 C7 119.4(4)
C5 C6 H6 120.3
C7 C6 H6 120.3
C6 C7 C8 119.8(4)
C6 C7 O3 122.8(3)
C8 C7 O3 117.3(3)
C9 C8 C7 120.6(3)
C9 C8 H8 119.7
C7 C8 H8 119.7
C8 C9 C4 119.5(4)
C8 C9 H9 120.2
C4 C9 H9 120.2
O4 C10 O3 130.4(5)
O4 C10 C11 117.0(4)
O3 C10 C11 112.6(4)
F3 C11 F2 107.4(4)
F3 C11 F1 107.9(4)
F2 C11 F1 106.9(4)
F3 C11 C10 111.3(4)
F2 C11 C10 113.9(4)
F1 C11 C10 109.2(4)

loop_
_geom_bond_atom_site_label_1
_geom_bond_atom_site_label_2
_geom_bond_distance
S1 C3 1.738(4)
S1 C1 1.745(5)
S2 O1 1.430(4)
S2 O2 1.450(3)
S2 N2 1.604(3)
S2 C4 1.762(4)
F1 C11 1.339(5)
F2 C11 1.331(5)
F3 C11 1.325(5)
O3 C10 1.346(5)
O3 C7 1.414(5)
O4 C10 1.214(5)
N1 C3 1.344(5)
N1 C2 1.389(6)
N2 C3 1.317(5)
N2 H2 0.8800
C1 C2 1.326(6)
C1 H1 0.9500
C2 H2A 0.9500
C4 C5 1.386(6)
C4 C9 1.400(5)
C5 C6 1.385(6)
C5 H5 0.9500
C6 C7 1.398(5)
C6 H6 0.9500
C7 C8 1.399(5)
C8 C9 1.370(6)
C8 H8 0.9500
C9 H9 0.9500
C10 C11 1.550(7)

loop_
_geom_hbond_atom_site_label_D
_geom_hbond_atom_site_label_H
_geom_hbond_atom_site_label_A
_geom_hbond_site_symmetry_A
_geom_hbond_distance_DH
_geom_hbond_distance_HA
_geom_hbond_distance_DA
_geom_hbond_angle_DHA
N2 H2 N1 3_666 0.88 1.99 2.858(5) 171

loop_
_geom_torsion_atom_site_label_1
_geom_torsion_atom_site_label_2
_geom_torsion_atom_site_label_3
_geom_torsion_atom_site_label_4
_geom_torsion
O1 S2 N2 C3 -178.9(3)
O2 S2 N2 C3 52.5(4)
C4 S2 N2 C3 -63.0(4)
C3 S1 C1 C2 0.9(4)
S1 C1 C2 N1 -0.1(5)
C3 N1 C2 C1 -1.1(5)
S2 N2 C3 N1 173.6(3)
S2 N2 C3 S1 -6.0(5)
C2 N1 C3 N2 -178.0(4)
C2 N1 C3 S1 1.7(4)
C1 S1 C3 N2 178.2(4)
C1 S1 C3 N1 -1.5(3)
O1 S2 C4 C5 -123.6(3)
O2 S2 C4 C5 3.7(4)
N2 S2 C4 C5 122.7(3)
O1 S2 C4 C9 56.0(4)
O2 S2 C4 C9 -176.7(3)
N2 S2 C4 C9 -57.7(4)
C9 C4 C5 C6 -0.6(6)
S2 C4 C5 C6 179.0(3)
C4 C5 C6 C7 0.7(6)
C5 C6 C7 C8 -0.1(6)
C5 C6 C7 O3 178.1(3)
C10 O3 C7 C6 9.8(6)
C10 O3 C7 C8 -171.9(4)
C6 C7 C8 C9 -0.6(6)
O3 C7 C8 C9 -178.9(3)
C7 C8 C9 C4 0.7(6)
C5 C4 C9 C8 -0.1(6)
S2 C4 C9 C8 -179.7(3)
C7 O3 C10 O4 -0.2(8)
C7 O3 C10 C11 -176.8(3)
O4 C10 C11 F3 41.5(6)
O3 C10 C11 F3 -141.4(4)
O4 C10 C11 F2 163.1(4)
O3 C10 C11 F2 -19.8(5)
O4 C10 C11 F1 -77.6(5)
O3 C10 C11 F1 99.5(4)

loop_
_cod_related_entry_id
_cod_related_entry_database
_cod_related_entry_code
1 ChemSpider 30657604
